data_2000610
loop_
_publ_author_name
'Lo, K. M.'
'Ng, S. W.'
'Wei, C.'
'Kumar Das, V. G.'

_publ_section_title
;
 Structure of triphenyltin glyoxalate <i>O</i>-methyloxime
;
_journal_issue 9
_journal_name_full 'Acta Crystallographica Section C'
_journal_page_first 1657
_journal_page_last 1658
_journal_paper_doi 10.1107/S0108270192000945
_journal_volume 48
_journal_year 1992
_chemical_formula_sum 'C21 H19 N O3 Sn'
_chemical_formula_weight 452.08
_space_group_crystal_system orthorhombic
_space_group_IT_number 19
_space_group_name_Hall 'P 2ac 2ab'
_space_group_name_H-M_alt 'P 21 21 21'
_cell_angle_alpha 90
_cell_angle_beta 90
_cell_angle_gamma 90
_cell_formula_units_Z 4
_cell_length_a 9.7484(7)
_cell_length_b 10.3086(6)
_cell_length_c 19.2656(8)
_cell_volume 1936.0(2)
_diffrn_radiation_type Mo
_diffrn_radiation_wavelength 0.71073
_exptl_absorpt_coefficient_mu 1.341
_exptl_crystal_density_diffrn 1.551
_exptl_crystal_F_000 904
_cod_data_source_file as0552.cif
_cod_data_source_block as0552a
_cod_depositor_comments
;
 Updating space group information and adding the symmetry operation list.

 Antanas Vaitkus,
 2018-06-18
;
_cod_original_formula_sum 'C21 H19 N1 O3 Sn1'
_cod_database_code 2000610

loop_
_space_group_symop_id
_space_group_symop_operation_xyz
1 x,y,z
2 -x+1/2,-y,z+1/2
3 x+1/2,-y+1/2,-z
4 -x,y+1/2,-z+1/2

loop_
_atom_site_label
_atom_site_fract_x
_atom_site_fract_y
_atom_site_fract_z
Sn .51399(5) .06664(5) .78956(3)
O1 .5984(6) -.0926(5) .8511(3)
O2 .5522(5) -.2481(5) .7748(3)
O3 .8697(7) -.3398(7) .9403(4)
N .7781(8) -.2506(7) .9151(4)
C1 .3028(8) .0222(8) .8118(4)
C2 .2139(9) .1313(9) .8185(5)
C3 .0765(9) .1070(10) .8415(5)
C4 .0340(9) -.0200(10) .8569(5)
C5 .1240(10) -.1230(10) .8488(6)
C6 .2592(9) -.1012(8) .8252(5)
C7 .5926(8) .1979(8) .8654(4)
C8 .7090(9) .2747(9) .8539(5)
C9 .7550(10) .3570(10) .9071(6)
C10 .6870(10) .3640(10) .9700(5)
C11 .5700(10) .2880(10) .9813(5)
C12 .5260(10) .2035(9) .9295(4)
C13 .6480(8) .0255(7) .7045(5)
C14 .6080(10) .0080(9) .6378(5)
C15 .7060(10) -.0150(10) .5850(5)
C16 .8460(10) -.0240(10) .6045(6)
C17 .8850(10) -.0050(10) .6701(6)
C18 .7883(9) .0190(10) .7205(5)
C19 .6145(8) -.2068(7) .8274(4)
C20 .7186(9) -.2909(8) .8611(5)
C21 .9360(10) -.2940(10) 1.0024(6)
H1 .244435 .216604 .808002
H2 .013926 .177180 .846501
H3 -.056708 -.035764 .872904
H4 .094057 -.208737 .859056
H5 .319883 -.172279 .818742
H6 .756082 .271136 .810767
H7 .834042 .409125 .899776
H8 .719062 .420321 1.005441
H9 .521454 .293633 1.023890
H10 .449528 .148825 .937954
H11 .513295 .011052 .626277
H12 .679189 -.023524 .537910
H13 .912395 -.043991 .570242
H14 .979964 -.007148 .681895
H15 .816938 .030927 .767158
H16 .739997 -.373626 .842328
H17 .998716 -.357892 1.018482
H18 .984344 -.216127 .992459
H19 .869089 -.277830 1.037102

loop_
_geom_bond_atom_site_label_1
_geom_bond_atom_site_label_2
_geom_bond_distance
Sn O1 2.185(5)
Sn C1 2.152(7)
Sn C13 2.139(7)
C19 O2 1.254(8)
C20 N 1.260(10)
O3 C21 1.440(10)
C1 C6 1.370(10)
C3 C4 1.410(10)
C5 C6 1.420(10)
C7 C12 1.400(10)
C9 C10 1.380(10)
C11 C12 1.390(10)
C13 C18 1.400(10)
C15 C16 1.410(10)
C17 C18 1.380(10)
Sn C7 2.134(7)
O1 C19 1.273(8)
C19 C20 1.480(10)
N O3 1.371(8)
C1 C2 1.430(10)
C2 C3 1.430(10)
C4 C5 1.380(10)
C7 C8 1.400(10)
C8 C9 1.400(10)
C10 C11 1.400(10)
C13 C14 1.350(10)
C14 C15 1.420(10)
C16 C17 1.340(10)
